data_7245804
loop_
_publ_author_name
'Chen, Zuliang'
'Yan, Keyi'
'Luo, Hui'
'Yan, Jun'
'Zeng, Yang'

_publ_section_title
;
 Lewis acid-catalyzed [4 + 2] cycloaddition of donor--acceptor
 cyclobutanes with iminooxindoles: access to
 spiro[piperidine-3,2&#x2032;-oxindoles]
;
_journal_issue 49
_journal_name_full 'RSC Advances'
_journal_page_first 32097
_journal_page_last 32101
_journal_paper_doi 10.1039/D2RA04730F
_journal_volume 12
_journal_year 2022
_chemical_formula_moiety 'C29 H28 N2 O6'
_chemical_formula_sum 'C29 H28 N2 O6'
_chemical_formula_weight 500.53
_space_group_crystal_system triclinic
_space_group_IT_number 2
_space_group_name_Hall '-P 1'
_space_group_name_H-M_alt 'P -1'
_atom_sites_solution_hydrogens geom
_atom_sites_solution_primary dual
_audit_block_doi 10.5517/ccdc.csd.cc29ys46
_audit_creation_date 2021-04-29
_audit_creation_method
;
Olex2 1.3-alpha
(compiled 2020.09.11 svn.r3730fd0d for OlexSys, GUI svn.r6159)
;
_audit_update_record
;
2022-01-22 deposited with the CCDC.	2022-10-27 downloaded from the CCDC.
;
_cell_angle_alpha 108.892(4)
_cell_angle_beta 90.756(4)
_cell_angle_gamma 111.651(4)
_cell_formula_units_Z 2
_cell_length_a 9.3636(4)
_cell_length_b 11.4375(5)
_cell_length_c 13.7029(6)
_cell_measurement_reflns_used 4271
_cell_measurement_temperature 150.00(10)
_cell_measurement_theta_max 28.9950
_cell_measurement_theta_min 2.9870
_cell_volume 1275.75(11)
_computing_cell_refinement 'CrysAlisPro 1.171.38.43f (Rigaku OD, 2015)'
_computing_data_collection 'CrysAlisPro 1.171.38.43f (Rigaku OD, 2015)'
_computing_data_reduction 'CrysAlisPro 1.171.38.43f (Rigaku OD, 2015)'
_computing_molecular_graphics 'Olex2 1.3-alpha (Dolomanov et al., 2009)'
_computing_publication_material 'Olex2 1.3-alpha (Dolomanov et al., 2009)'
_computing_structure_refinement 'SHELXL 2018/3 (Sheldrick, 2015)'
_computing_structure_solution 'SHELXT  (Sheldrick, 2015)'
_diffrn_ambient_environment N~2~
_diffrn_ambient_temperature 150.00(10)
_diffrn_detector 'CCD plate'
_diffrn_detector_area_resol_mean 5.2684
_diffrn_detector_type AtlasS2
_diffrn_measured_fraction_theta_full 0.999
_diffrn_measured_fraction_theta_max 0.999
_diffrn_measurement_details
;
List of Runs (angles in degrees, time in seconds):

  # Type    Start    End  Width  t~exp~   \w     \q     \k     \f   Frames
#--------------------------------------------------------------------------
  1  \w     40.00  65.00   1.00    5.00    --  -11.27  77.00 -60.00   25
  2  \w      0.00  88.00   1.00    5.00    --   11.90  77.00 -30.00   88
  3  \w    -21.00  83.00   1.00    5.00    --   11.90  77.00 120.00  104
  4  \w    -30.00  -3.00   1.00    5.00    --  -11.27  77.00 -60.00   27
  5  \w    -42.00  58.00   1.00    5.00    --  -11.27  77.00-150.00  100
;
_diffrn_measurement_device 'four-circle diffractometer'
_diffrn_measurement_device_type 'SuperNova, Dual, Cu at zero, AtlasS2'
_diffrn_measurement_method '\w scans'
_diffrn_orient_matrix_type 'CrysAlisPro convention (1999,Acta A55,543-557)'
_diffrn_orient_matrix_UB_11 -0.0750727000
_diffrn_orient_matrix_UB_12 -0.0389827000
_diffrn_orient_matrix_UB_13 0.0074004000
_diffrn_orient_matrix_UB_21 0.0322228000
_diffrn_orient_matrix_UB_22 0.0017120000
_diffrn_orient_matrix_UB_23 0.0478308000
_diffrn_orient_matrix_UB_31 -0.0110807000
_diffrn_orient_matrix_UB_32 0.0597130000
_diffrn_orient_matrix_UB_33 0.0268386000
_diffrn_radiation_monochromator mirror
_diffrn_radiation_probe x-ray
_diffrn_radiation_type 'Mo K\a'
_diffrn_radiation_wavelength 0.71073
_diffrn_reflns_av_R_equivalents 0.0269
_diffrn_reflns_av_unetI/netI 0.0419
_diffrn_reflns_Laue_measured_fraction_full 0.999
_diffrn_reflns_Laue_measured_fraction_max 0.999
_diffrn_reflns_limit_h_max 11
_diffrn_reflns_limit_h_min -10
_diffrn_reflns_limit_k_max 13
_diffrn_reflns_limit_k_min -13
_diffrn_reflns_limit_l_max 14
_diffrn_reflns_limit_l_min -16
_diffrn_reflns_number 9987
_diffrn_reflns_point_group_measured_fraction_full 0.999
_diffrn_reflns_point_group_measured_fraction_max 0.999
_diffrn_reflns_theta_full 24.997
_diffrn_reflns_theta_max 24.997
_diffrn_reflns_theta_min 2.048
_diffrn_source 'micro-focus sealed X-ray tube'
_diffrn_source_type 'SuperNova (Mo) X-ray Source'
_exptl_absorpt_coefficient_mu 0.092
_exptl_absorpt_correction_T_max 1.00000
_exptl_absorpt_correction_T_min 0.42401
_exptl_absorpt_correction_type multi-scan
_exptl_absorpt_process_details
;
CrysAlisPro 1.171.38.43f (Rigaku Oxford Diffraction, 2015)
Empirical absorption correction using spherical harmonics,
 implemented in SCALE3 ABSPACK scaling algorithm.
;
_exptl_crystal_colour colourless
_exptl_crystal_colour_primary colourless
_exptl_crystal_density_diffrn 1.303
_exptl_crystal_description block
_exptl_crystal_F_000 528
_exptl_crystal_size_max 0.14
_exptl_crystal_size_mid 0.12
_exptl_crystal_size_min 0.11
_refine_diff_density_max 0.236
_refine_diff_density_min -0.220
_refine_diff_density_rms 0.043
_refine_ls_extinction_method none
_refine_ls_goodness_of_fit_ref 1.030
_refine_ls_hydrogen_treatment constr
_refine_ls_matrix_type full
_refine_ls_number_parameters 337
_refine_ls_number_reflns 4489
_refine_ls_number_restraints 0
_refine_ls_restrained_S_all 1.030
_refine_ls_R_factor_all 0.0544
_refine_ls_R_factor_gt 0.0429
_refine_ls_shift/su_max 0.000
_refine_ls_shift/su_mean 0.000
_refine_ls_structure_factor_coef Fsqd
_refine_ls_weighting_details 'w=1/[\s^2^(Fo^2^)+(0.0394P)^2^+0.4204P] where P=(Fo^2^+2Fc^2^)/3'
_refine_ls_weighting_scheme calc
_refine_ls_wR_factor_gt 0.0944
_refine_ls_wR_factor_ref 0.1018
_reflns_Friedel_coverage 0.000
_reflns_number_gt 3683
_reflns_number_total 4489
_reflns_threshold_expression 'I > 2\s(I)'
_cod_data_source_file d2ra04730f2.cif
_cod_data_source_block 3-8
_cod_database_code 7245804
_shelx_shelxl_version_number 2018/3
_shelx_space_group_comment
;
The symmetry employed for this shelxl refinement is uniquely defined
by the following loop, which should always be used as a source of
symmetry information in preference to the above space-group names.
They are only intended as comments.
;
_reflns_odcompleteness_completeness 99.94
_reflns_odcompleteness_iscentric 1
_reflns_odcompleteness_theta 26.32
_olex2_refinement_description
;
1. Fixed Uiso
 At 1.2 times of:
  All C(H) groups, All C(H,H) groups, All N(H) groups
 At 1.5 times of:
  All C(H,H,H) groups
2.a Ternary CH refined with riding coordinates:
 C7(H7)
2.b Secondary CH2 refined with riding coordinates:
 C8(H8A,H8B), C9(H9A,H9B)
2.c Aromatic/amide H refined with riding coordinates:
 N2(H2), C2(H2A), C3(H3), C5(H5), C6(H6), C15(H15), C16(H16), C17(H17),
 C18(H18), C20(H20), C21(H21), C22(H22), C23(H23), C24(H24)
2.d Idealised Me refined as rotating group:
 C26(H26A,H26B,H26C), C28(H28A,H28B,H28C), C29(H29A,H29B,H29C)
;
_smtbx_masks_void_probe_radius 1.2
_smtbx_masks_void_truncation_radius 1.2
_olex2_date_sample_data_collection 2021-04-29
_olex2_submission_special_instructions 'No special instructions were received'
_oxdiff_exptl_absorpt_empirical_details
;
Empirical correction (ABSPACK) includes:
- Absorption correction using spherical harmonics
- Frame scaling
;
_oxdiff_exptl_absorpt_empirical_full_max 2.978
_oxdiff_exptl_absorpt_empirical_full_min 0.718

loop_
_space_group_symop_operation_xyz
'x, y, z'
'-x, -y, -z'

loop_
_atom_site_label
_atom_site_type_symbol
_atom_site_fract_x
_atom_site_fract_y
_atom_site_fract_z
_atom_site_U_iso_or_equiv
_atom_site_adp_type
_atom_site_occupancy
_atom_site_site_symmetry_order
_atom_site_calc_flag
_atom_site_refinement_flags_posn
_atom_site_refinement_flags_adp
_atom_site_refinement_flags_occupancy
_atom_site_disorder_assembly
_atom_site_disorder_group
O1 O -0.12671(14) 0.02285(12) 0.42854(10) 0.0282(3) Uani 1 1 d . . . . .
O2 O 0.29446(14) 0.81332(12) 0.91190(9) 0.0262(3) Uani 1 1 d . . . . .
O3 O 0.48730(14) 1.05340(12) 0.81875(9) 0.0278(3) Uani 1 1 d . . . . .
O4 O 0.69275(13) 1.00543(11) 0.76980(9) 0.0264(3) Uani 1 1 d . . . . .
O5 O 0.51093(14) 0.87475(11) 0.56096(9) 0.0241(3) Uani 1 1 d . . . . .
O6 O 0.51889(14) 0.68235(12) 0.56292(9) 0.0244(3) Uani 1 1 d . . . . .
N1 N 0.34497(15) 0.59759(13) 0.72874(10) 0.0168(3) Uani 1 1 d . . . . .
N2 N 0.55079(16) 0.85892(14) 0.95874(11) 0.0223(3) Uani 1 1 d . . . . .
H2 H 0.560889 0.906745 1.023432 0.027 Uiso 1 1 calc R U . . .
C1 C 0.10386(18) 0.42234(16) 0.62348(12) 0.0186(4) Uani 1 1 d . . . . .
C2 C -0.04256(19) 0.34162(17) 0.63587(13) 0.0226(4) Uani 1 1 d . . . . .
H2A H -0.091428 0.377178 0.689345 0.027 Uiso 1 1 calc R U . . .
C3 C -0.1166(2) 0.20911(18) 0.56977(14) 0.0244(4) Uani 1 1 d . . . . .
H3 H -0.214828 0.156542 0.578747 0.029 Uiso 1 1 calc R U . . .
C4 C -0.04443(19) 0.15476(17) 0.49017(13) 0.0213(4) Uani 1 1 d . . . . .
C5 C 0.10214(19) 0.23325(17) 0.47731(13) 0.0203(4) Uani 1 1 d . . . . .
H5 H 0.151414 0.197250 0.424333 0.024 Uiso 1 1 calc R U . . .
C6 C 0.17474(19) 0.36570(17) 0.54392(13) 0.0204(4) Uani 1 1 d . . . . .
H6 H 0.273247 0.417910 0.535141 0.024 Uiso 1 1 calc R U . . .
C7 C 0.18194(18) 0.56923(16) 0.69115(13) 0.0188(4) Uani 1 1 d . . . . .
H7 H 0.127212 0.587803 0.751066 0.023 Uiso 1 1 calc R U . . .
C8 C 0.17751(19) 0.65625(17) 0.62802(13) 0.0212(4) Uani 1 1 d . . . . .
H8A H 0.216650 0.627591 0.563134 0.025 Uiso 1 1 calc R U . . .
H8B H 0.070648 0.643427 0.610913 0.025 Uiso 1 1 calc R U . . .
C9 C 0.27355(19) 0.80428(16) 0.68692(13) 0.0198(4) Uani 1 1 d . . . . .
H9A H 0.234038 0.834450 0.751347 0.024 Uiso 1 1 calc R U . . .
H9B H 0.266732 0.856623 0.645073 0.024 Uiso 1 1 calc R U . . .
C10 C 0.44435(18) 0.82488(16) 0.71129(12) 0.0182(4) Uani 1 1 d . . . . .
C11 C 0.45379(18) 0.73925(16) 0.77927(12) 0.0169(4) Uani 1 1 d . . . . .
C12 C 0.41807(19) 0.80727(16) 0.89016(12) 0.0190(4) Uani 1 1 d . . . . .
C13 C 0.66933(19) 0.82543(16) 0.91210(13) 0.0203(4) Uani 1 1 d . . . . .
C14 C 0.61847(18) 0.75156(16) 0.80644(13) 0.0180(4) Uani 1 1 d . . . . .
C15 C 0.7159(2) 0.70318(17) 0.74687(14) 0.0241(4) Uani 1 1 d . . . . .
H15 H 0.683833 0.652565 0.676163 0.029 Uiso 1 1 calc R U . . .
C16 C 0.8635(2) 0.7315(2) 0.79448(16) 0.0319(5) Uani 1 1 d . . . . .
H16 H 0.929633 0.698855 0.754953 0.038 Uiso 1 1 calc R U . . .
C17 C 0.9126(2) 0.80672(19) 0.89889(16) 0.0327(5) Uani 1 1 d . . . . .
H17 H 1.011871 0.825257 0.928829 0.039 Uiso 1 1 calc R U . . .
C18 C 0.8157(2) 0.85522(18) 0.95991(15) 0.0288(4) Uani 1 1 d . . . . .
H18 H 0.847960 0.906024 1.030575 0.035 Uiso 1 1 calc R U . . .
C19 C 0.35445(19) 0.51389(16) 0.78667(13) 0.0206(4) Uani 1 1 d . . . . .
C20 C 0.4377(2) 0.43473(17) 0.75267(14) 0.0267(4) Uani 1 1 d . . . . .
H20 H 0.486311 0.436595 0.694114 0.032 Uiso 1 1 calc R U . . .
C21 C 0.4498(2) 0.35227(19) 0.80491(16) 0.0372(5) Uani 1 1 d . . . . .
H21 H 0.507960 0.300604 0.782218 0.045 Uiso 1 1 calc R U . . .
C22 C 0.3755(3) 0.3473(2) 0.89040(16) 0.0424(6) Uani 1 1 d . . . . .
H22 H 0.383366 0.292081 0.925498 0.051 Uiso 1 1 calc R U . . .
C23 C 0.2896(3) 0.4236(2) 0.92396(16) 0.0413(5) Uani 1 1 d . . . . .
H23 H 0.238697 0.419267 0.981286 0.050 Uiso 1 1 calc R U . . .
C24 C 0.2786(2) 0.50741(19) 0.87260(14) 0.0308(4) Uani 1 1 d . . . . .
H24 H 0.220624 0.559095 0.895650 0.037 Uiso 1 1 calc R U . . .
C25 C 0.5415(2) 0.97388(17) 0.77223(13) 0.0202(4) Uani 1 1 d . . . . .
C26 C 0.7945(2) 1.14276(19) 0.83283(16) 0.0382(5) Uani 1 1 d . . . . .
H26A H 0.771295 1.204195 0.808023 0.057 Uiso 1 1 calc R U . . .
H26B H 0.900773 1.154807 0.827750 0.057 Uiso 1 1 calc R U . . .
H26C H 0.778433 1.159895 0.904310 0.057 Uiso 1 1 calc R U . . .
C27 C 0.49924(18) 0.78322(17) 0.60539(13) 0.0187(4) Uani 1 1 d . . . . .
C28 C 0.5367(2) 0.83704(18) 0.45321(13) 0.0253(4) Uani 1 1 d . . . . .
H28A H 0.451110 0.756111 0.411777 0.038 Uiso 1 1 calc R U . . .
H28B H 0.631128 0.822072 0.448577 0.038 Uiso 1 1 calc R U . . .
H28C H 0.544884 0.907958 0.427859 0.038 Uiso 1 1 calc R U . . .
C29 C -0.0650(2) -0.03108(19) 0.33830(15) 0.0338(5) Uani 1 1 d . . . . .
H29A H -0.055530 0.020462 0.293854 0.051 Uiso 1 1 calc R U . . .
H29B H -0.133506 -0.122923 0.301178 0.051 Uiso 1 1 calc R U . . .
H29C H 0.035444 -0.027122 0.359078 0.051 Uiso 1 1 calc R U . . .

loop_
_atom_site_aniso_label
_atom_site_aniso_U_11
_atom_site_aniso_U_22
_atom_site_aniso_U_33
_atom_site_aniso_U_23
_atom_site_aniso_U_13
_atom_site_aniso_U_12
O1 0.0255(7) 0.0187(7) 0.0325(7) 0.0056(6) 0.0001(5) 0.0033(5)
O2 0.0268(7) 0.0335(7) 0.0228(7) 0.0092(6) 0.0084(5) 0.0174(6)
O3 0.0374(8) 0.0215(7) 0.0262(7) 0.0063(6) 0.0061(6) 0.0153(6)
O4 0.0236(7) 0.0190(7) 0.0288(7) 0.0053(6) 0.0030(5) 0.0026(5)
O5 0.0364(7) 0.0212(6) 0.0196(6) 0.0112(5) 0.0082(5) 0.0132(6)
O6 0.0331(7) 0.0218(7) 0.0233(7) 0.0089(6) 0.0091(5) 0.0152(6)
N1 0.0171(7) 0.0148(7) 0.0185(7) 0.0071(6) 0.0001(5) 0.0051(6)
N2 0.0276(8) 0.0215(8) 0.0143(7) 0.0022(6) -0.0006(6) 0.0096(6)
C1 0.0181(9) 0.0210(9) 0.0173(9) 0.0092(7) 0.0005(7) 0.0064(7)
C2 0.0225(9) 0.0267(10) 0.0218(9) 0.0111(8) 0.0062(7) 0.0109(8)
C3 0.0172(9) 0.0242(10) 0.0313(10) 0.0138(8) 0.0039(7) 0.0042(8)
C4 0.0210(9) 0.0190(9) 0.0235(9) 0.0098(8) -0.0038(7) 0.0058(7)
C5 0.0213(9) 0.0230(9) 0.0191(9) 0.0090(8) 0.0026(7) 0.0100(8)
C6 0.0155(8) 0.0218(9) 0.0225(9) 0.0098(8) 0.0009(7) 0.0043(7)
C7 0.0169(8) 0.0217(9) 0.0176(9) 0.0069(7) 0.0030(7) 0.0074(7)
C8 0.0185(9) 0.0262(10) 0.0214(9) 0.0090(8) 0.0016(7) 0.0110(8)
C9 0.0234(9) 0.0224(9) 0.0195(9) 0.0094(8) 0.0042(7) 0.0135(8)
C10 0.0212(9) 0.0177(9) 0.0176(9) 0.0066(7) 0.0039(7) 0.0092(7)
C11 0.0177(8) 0.0150(9) 0.0188(9) 0.0066(7) 0.0033(7) 0.0068(7)
C12 0.0248(10) 0.0170(9) 0.0180(9) 0.0084(7) 0.0035(7) 0.0094(7)
C13 0.0209(9) 0.0165(9) 0.0236(9) 0.0102(8) 0.0010(7) 0.0050(7)
C14 0.0176(9) 0.0158(9) 0.0226(9) 0.0114(7) 0.0018(7) 0.0047(7)
C15 0.0241(10) 0.0260(10) 0.0276(10) 0.0141(8) 0.0071(7) 0.0117(8)
C16 0.0237(10) 0.0417(12) 0.0427(12) 0.0247(10) 0.0118(9) 0.0178(9)
C17 0.0182(10) 0.0393(12) 0.0452(13) 0.0241(10) 0.0004(8) 0.0085(9)
C18 0.0243(10) 0.0277(10) 0.0293(10) 0.0125(9) -0.0038(8) 0.0032(8)
C19 0.0218(9) 0.0157(9) 0.0199(9) 0.0074(7) -0.0046(7) 0.0018(7)
C20 0.0308(10) 0.0214(10) 0.0271(10) 0.0096(8) -0.0008(8) 0.0088(8)
C21 0.0449(12) 0.0257(11) 0.0434(13) 0.0147(10) -0.0045(10) 0.0148(9)
C22 0.0563(14) 0.0320(12) 0.0383(12) 0.0228(10) -0.0080(10) 0.0085(11)
C23 0.0550(14) 0.0378(12) 0.0289(11) 0.0208(10) 0.0052(10) 0.0083(11)
C24 0.0348(11) 0.0294(11) 0.0273(10) 0.0132(9) 0.0047(8) 0.0090(9)
C25 0.0278(10) 0.0205(9) 0.0166(9) 0.0103(8) 0.0033(7) 0.0111(8)
C26 0.0379(12) 0.0249(11) 0.0321(11) 0.0032(9) 0.0013(9) -0.0029(9)
C27 0.0167(9) 0.0188(9) 0.0203(9) 0.0085(8) 0.0013(7) 0.0055(7)
C28 0.0316(10) 0.0291(10) 0.0202(9) 0.0141(8) 0.0090(8) 0.0125(8)
C29 0.0398(12) 0.0238(10) 0.0308(11) 0.0044(9) 0.0008(9) 0.0096(9)

loop_
_atom_type_symbol
_atom_type_description
_atom_type_scat_dispersion_real
_atom_type_scat_dispersion_imag
_atom_type_scat_source
C C 0.0033 0.0016 'International Tables Vol C Tables 4.2.6.8 and 6.1.1.4'
H H 0.0000 0.0000 'International Tables Vol C Tables 4.2.6.8 and 6.1.1.4'
N N 0.0061 0.0033 'International Tables Vol C Tables 4.2.6.8 and 6.1.1.4'
O O 0.0106 0.0060 'International Tables Vol C Tables 4.2.6.8 and 6.1.1.4'

loop_
_geom_angle_atom_site_label_1
_geom_angle_atom_site_label_2
_geom_angle_atom_site_label_3
_geom_angle
_geom_angle_site_symmetry_1
_geom_angle_site_symmetry_3
_geom_angle_publ_flag
C4 O1 C29 117.32(13) . . ?
C25 O4 C26 115.71(14) . . ?
C27 O5 C28 114.81(13) . . ?
C11 N1 C7 118.29(12) . . ?
C19 N1 C7 112.41(12) . . ?
C19 N1 C11 112.42(12) . . ?
C12 N2 H2 123.8 . . ?
C12 N2 C13 112.30(14) . . ?
C13 N2 H2 123.8 . . ?
C2 C1 C7 121.47(15) . . ?
C6 C1 C2 118.12(15) . . ?
C6 C1 C7 120.37(14) . . ?
C1 C2 H2A 119.5 . . ?
C3 C2 C1 120.98(16) . . ?
C3 C2 H2A 119.5 . . ?
C2 C3 H3 120.0 . . ?
C2 C3 C4 120.01(16) . . ?
C4 C3 H3 120.0 . . ?
O1 C4 C3 115.90(15) . . ?
O1 C4 C5 124.28(16) . . ?
C5 C4 C3 119.82(16) . . ?
C4 C5 H5 120.2 . . ?
C6 C5 C4 119.53(16) . . ?
C6 C5 H5 120.2 . . ?
C1 C6 H6 119.2 . . ?
C5 C6 C1 121.53(15) . . ?
C5 C6 H6 119.2 . . ?
N1 C7 C1 108.27(13) . . ?
N1 C7 H7 109.4 . . ?
N1 C7 C8 110.65(13) . . ?
C1 C7 H7 109.4 . . ?
C1 C7 C8 109.71(13) . . ?
C8 C7 H7 109.4 . . ?
C7 C8 H8A 109.2 . . ?
C7 C8 H8B 109.2 . . ?
H8A C8 H8B 107.9 . . ?
C9 C8 C7 112.10(13) . . ?
C9 C8 H8A 109.2 . . ?
C9 C8 H8B 109.2 . . ?
C8 C9 H9A 109.9 . . ?
C8 C9 H9B 109.9 . . ?
C8 C9 C10 109.05(13) . . ?
H9A C9 H9B 108.3 . . ?
C10 C9 H9A 109.9 . . ?
C10 C9 H9B 109.9 . . ?
C9 C10 C11 109.35(13) . . ?
C25 C10 C9 109.31(13) . . ?
C25 C10 C11 109.32(13) . . ?
C25 C10 C27 109.37(13) . . ?
C27 C10 C9 106.01(13) . . ?
C27 C10 C11 113.38(13) . . ?
N1 C11 C10 110.59(12) . . ?
N1 C11 C12 112.58(13) . . ?
N1 C11 C14 111.80(13) . . ?
C12 C11 C10 107.08(12) . . ?
C14 C11 C10 113.37(13) . . ?
C14 C11 C12 101.02(12) . . ?
O2 C12 N2 125.65(15) . . ?
O2 C12 C11 126.89(14) . . ?
N2 C12 C11 107.46(14) . . ?
C14 C13 N2 109.89(14) . . ?
C18 C13 N2 127.54(16) . . ?
C18 C13 C14 122.55(17) . . ?
C13 C14 C11 108.92(14) . . ?
C15 C14 C11 132.00(15) . . ?
C15 C14 C13 119.07(15) . . ?
C14 C15 H15 120.5 . . ?
C14 C15 C16 118.92(17) . . ?
C16 C15 H15 120.5 . . ?
C15 C16 H16 119.4 . . ?
C17 C16 C15 121.12(18) . . ?
C17 C16 H16 119.4 . . ?
C16 C17 H17 119.7 . . ?
C16 C17 C18 120.63(17) . . ?
C18 C17 H17 119.7 . . ?
C13 C18 C17 117.70(17) . . ?
C13 C18 H18 121.2 . . ?
C17 C18 H18 121.2 . . ?
C20 C19 N1 118.39(15) . . ?
C20 C19 C24 119.10(16) . . ?
C24 C19 N1 122.47(16) . . ?
C19 C20 H20 119.6 . . ?
C19 C20 C21 120.74(18) . . ?
C21 C20 H20 119.6 . . ?
C20 C21 H21 120.1 . . ?
C22 C21 C20 119.8(2) . . ?
C22 C21 H21 120.1 . . ?
C21 C22 H22 119.9 . . ?
C23 C22 C21 120.11(19) . . ?
C23 C22 H22 119.9 . . ?
C22 C23 H23 119.9 . . ?
C22 C23 C24 120.3(2) . . ?
C24 C23 H23 119.9 . . ?
C19 C24 H24 120.0 . . ?
C23 C24 C19 119.96(19) . . ?
C23 C24 H24 120.0 . . ?
O3 C25 O4 123.84(16) . . ?
O3 C25 C10 123.95(15) . . ?
O4 C25 C10 112.20(14) . . ?
O4 C26 H26A 109.5 . . ?
O4 C26 H26B 109.5 . . ?
O4 C26 H26C 109.5 . . ?
H26A C26 H26B 109.5 . . ?
H26A C26 H26C 109.5 . . ?
H26B C26 H26C 109.5 . . ?
O5 C27 C10 108.84(13) . . ?
O6 C27 O5 123.44(16) . . ?
O6 C27 C10 127.52(15) . . ?
O5 C28 H28A 109.5 . . ?
O5 C28 H28B 109.5 . . ?
O5 C28 H28C 109.5 . . ?
H28A C28 H28B 109.5 . . ?
H28A C28 H28C 109.5 . . ?
H28B C28 H28C 109.5 . . ?
O1 C29 H29A 109.5 . . ?
O1 C29 H29B 109.5 . . ?
O1 C29 H29C 109.5 . . ?
H29A C29 H29B 109.5 . . ?
H29A C29 H29C 109.5 . . ?
H29B C29 H29C 109.5 . . ?

loop_
_geom_bond_atom_site_label_1
_geom_bond_atom_site_label_2
_geom_bond_distance
_geom_bond_site_symmetry_2
_geom_bond_publ_flag
O1 C4 1.372(2) . ?
O1 C29 1.425(2) . ?
O2 C12 1.220(2) . ?
O3 C25 1.210(2) . ?
O4 C25 1.330(2) . ?
O4 C26 1.455(2) . ?
O5 C27 1.3448(19) . ?
O5 C28 1.449(2) . ?
O6 C27 1.195(2) . ?
N1 C7 1.485(2) . ?
N1 C11 1.476(2) . ?
N1 C19 1.452(2) . ?
N2 H2 0.8600 . ?
N2 C12 1.358(2) . ?
N2 C13 1.400(2) . ?
C1 C2 1.391(2) . ?
C1 C6 1.388(2) . ?
C1 C7 1.511(2) . ?
C2 H2A 0.9300 . ?
C2 C3 1.385(2) . ?
C3 H3 0.9300 . ?
C3 C4 1.387(2) . ?
C4 C5 1.386(2) . ?
C5 H5 0.9300 . ?
C5 C6 1.385(2) . ?
C6 H6 0.9300 . ?
C7 H7 0.9800 . ?
C7 C8 1.526(2) . ?
C8 H8A 0.9700 . ?
C8 H8B 0.9700 . ?
C8 C9 1.516(2) . ?
C9 H9A 0.9700 . ?
C9 H9B 0.9700 . ?
C9 C10 1.543(2) . ?
C10 C11 1.577(2) . ?
C10 C25 1.531(2) . ?
C10 C27 1.533(2) . ?
C11 C12 1.570(2) . ?
C11 C14 1.525(2) . ?
C13 C14 1.389(2) . ?
C13 C18 1.382(2) . ?
C14 C15 1.380(2) . ?
C15 H15 0.9300 . ?
C15 C16 1.396(2) . ?
C16 H16 0.9300 . ?
C16 C17 1.376(3) . ?
C17 H17 0.9300 . ?
C17 C18 1.387(3) . ?
C18 H18 0.9300 . ?
C19 C20 1.379(2) . ?
C19 C24 1.391(3) . ?
C20 H20 0.9300 . ?
C20 C21 1.389(3) . ?
C21 H21 0.9300 . ?
C21 C22 1.377(3) . ?
C22 H22 0.9300 . ?
C22 C23 1.374(3) . ?
C23 H23 0.9300 . ?
C23 C24 1.390(3) . ?
C24 H24 0.9300 . ?
C26 H26A 0.9600 . ?
C26 H26B 0.9600 . ?
C26 H26C 0.9600 . ?
C28 H28A 0.9600 . ?
C28 H28B 0.9600 . ?
C28 H28C 0.9600 . ?
C29 H29A 0.9600 . ?
C29 H29B 0.9600 . ?
C29 H29C 0.9600 . ?

loop_
_geom_torsion_atom_site_label_1
_geom_torsion_atom_site_label_2
_geom_torsion_atom_site_label_3
_geom_torsion_atom_site_label_4
_geom_torsion
_geom_torsion_site_symmetry_1
_geom_torsion_site_symmetry_2
_geom_torsion_site_symmetry_3
_geom_torsion_site_symmetry_4
_geom_torsion_publ_flag
O1 C4 C5 C6 179.81(14) . . . . ?
N1 C7 C8 C9 -52.61(18) . . . . ?
N1 C11 C12 O2 -54.3(2) . . . . ?
N1 C11 C12 N2 125.63(14) . . . . ?
N1 C11 C14 C13 -125.06(14) . . . . ?
N1 C11 C14 C15 54.3(2) . . . . ?
N1 C19 C20 C21 -179.67(16) . . . . ?
N1 C19 C24 C23 178.86(16) . . . . ?
N2 C13 C14 C11 2.37(18) . . . . ?
N2 C13 C14 C15 -177.06(14) . . . . ?
N2 C13 C18 C17 177.25(16) . . . . ?
C1 C2 C3 C4 0.4(2) . . . . ?
C1 C7 C8 C9 -172.01(13) . . . . ?
C2 C1 C6 C5 0.9(2) . . . . ?
C2 C1 C7 N1 132.98(15) . . . . ?
C2 C1 C7 C8 -106.18(17) . . . . ?
C2 C3 C4 O1 -179.90(14) . . . . ?
C2 C3 C4 C5 0.3(2) . . . . ?
C3 C4 C5 C6 -0.4(2) . . . . ?
C4 C5 C6 C1 -0.2(2) . . . . ?
C6 C1 C2 C3 -1.0(2) . . . . ?
C6 C1 C7 N1 -49.67(19) . . . . ?
C6 C1 C7 C8 71.17(18) . . . . ?
C7 N1 C11 C10 -48.69(18) . . . . ?
C7 N1 C11 C12 71.05(17) . . . . ?
C7 N1 C11 C14 -176.03(13) . . . . ?
C7 N1 C19 C20 122.93(16) . . . . ?
C7 N1 C19 C24 -54.9(2) . . . . ?
C7 C1 C2 C3 176.44(15) . . . . ?
C7 C1 C6 C5 -176.57(14) . . . . ?
C7 C8 C9 C10 60.46(18) . . . . ?
C8 C9 C10 C11 -59.50(17) . . . . ?
C8 C9 C10 C25 -179.14(13) . . . . ?
C8 C9 C10 C27 63.08(16) . . . . ?
C9 C10 C11 N1 52.80(17) . . . . ?
C9 C10 C11 C12 -70.19(16) . . . . ?
C9 C10 C11 C14 179.28(13) . . . . ?
C9 C10 C25 O3 19.3(2) . . . . ?
C9 C10 C25 O4 -161.87(13) . . . . ?
C9 C10 C27 O5 69.93(16) . . . . ?
C9 C10 C27 O6 -104.99(19) . . . . ?
C10 C11 C12 O2 67.4(2) . . . . ?
C10 C11 C12 N2 -112.62(14) . . . . ?
C10 C11 C14 C13 109.11(15) . . . . ?
C10 C11 C14 C15 -71.6(2) . . . . ?
C11 N1 C7 C1 168.29(13) . . . . ?
C11 N1 C7 C8 48.03(18) . . . . ?
C11 N1 C19 C20 -100.61(17) . . . . ?
C11 N1 C19 C24 81.60(19) . . . . ?
C11 C10 C25 O3 -100.37(18) . . . . ?
C11 C10 C25 O4 78.47(16) . . . . ?
C11 C10 C27 O5 -170.10(13) . . . . ?
C11 C10 C27 O6 15.0(2) . . . . ?
C11 C14 C15 C16 179.94(16) . . . . ?
C12 N2 C13 C14 2.05(19) . . . . ?
C12 N2 C13 C18 -176.39(17) . . . . ?
C12 C11 C14 C13 -5.10(16) . . . . ?
C12 C11 C14 C15 174.23(17) . . . . ?
C13 N2 C12 O2 174.58(15) . . . . ?
C13 N2 C12 C11 -5.38(18) . . . . ?
C13 C14 C15 C16 -0.8(2) . . . . ?
C14 C11 C12 O2 -173.73(16) . . . . ?
C14 C11 C12 N2 6.23(16) . . . . ?
C14 C13 C18 C17 -1.0(3) . . . . ?
C14 C15 C16 C17 -0.3(3) . . . . ?
C15 C16 C17 C18 0.8(3) . . . . ?
C16 C17 C18 C13 -0.1(3) . . . . ?
C18 C13 C14 C11 -179.10(15) . . . . ?
C18 C13 C14 C15 1.5(3) . . . . ?
C19 N1 C7 C1 -58.04(17) . . . . ?
C19 N1 C7 C8 -178.30(13) . . . . ?
C19 N1 C11 C10 177.64(13) . . . . ?
C19 N1 C11 C12 -62.62(17) . . . . ?
C19 N1 C11 C14 50.30(18) . . . . ?
C19 C20 C21 C22 1.3(3) . . . . ?
C20 C19 C24 C23 1.1(3) . . . . ?
C20 C21 C22 C23 0.0(3) . . . . ?
C21 C22 C23 C24 -0.7(3) . . . . ?
C22 C23 C24 C19 0.1(3) . . . . ?
C24 C19 C20 C21 -1.8(3) . . . . ?
C25 C10 C11 N1 172.44(13) . . . . ?
C25 C10 C11 C12 49.45(16) . . . . ?
C25 C10 C11 C14 -61.08(17) . . . . ?
C25 C10 C27 O5 -47.81(17) . . . . ?
C25 C10 C27 O6 137.27(17) . . . . ?
C26 O4 C25 O3 3.6(2) . . . . ?
C26 O4 C25 C10 -175.22(14) . . . . ?
C27 C10 C11 N1 -65.25(17) . . . . ?
C27 C10 C11 C12 171.76(13) . . . . ?
C27 C10 C11 C14 61.23(18) . . . . ?
C27 C10 C25 O3 134.95(16) . . . . ?
C27 C10 C25 O4 -46.21(17) . . . . ?
C28 O5 C27 O6 5.0(2) . . . . ?
C28 O5 C27 C10 -170.21(13) . . . . ?
C29 O1 C4 C3 172.26(15) . . . . ?
C29 O1 C4 C5 -7.9(2) . . . . ?

loop_
_smtbx_masks_void_nr
_smtbx_masks_void_average_x
_smtbx_masks_void_average_y
_smtbx_masks_void_average_z
_smtbx_masks_void_volume
_smtbx_masks_void_count_electrons
_smtbx_masks_void_content
1 0.000 0.500 0.000 68.7 4.3 ?
2 0.278 0.547 0.400 7.3 0.2 ?
3 0.722 0.453 0.600 7.3 0.2 ?
